data_4319880
loop_
_publ_author_name
'Tim J. Brunker'
'Tony Hascall'
'Andrew R. Cowley'
'Leigh H. Rees'
'Dermot O'Hare'

_publ_contact_author
;
Prof. Dermot O'Hare
Inorganic Chemistry Laboratory
University of Oxford
South Parks Rd.
Oxford
OX1 3QR
;
_publ_contact_author_email 'dermot.ohare@chem.ox.ac.uk '
_publ_contact_author_fax ' +44 1865 272 690 '
_publ_contact_author_phone ' +44 1865 272 658 '
_publ_section_title
;
 Variable Coordination Modes of
 Hydrotris(3-isopropyl-4-bromopyrazolyl)borate (Tp') in Fe(II), Mn(II),
 Cr(II), and Cr(III) Complexes: Formation of MTp'Cl (M = Fe and Mn),
 Structural Isomerism in CrTp'2, and the Observation of Tp'- as an
 Uncoordinated Anion
;
_journal_name_full 'Inorganic Chemistry'
_journal_page_first 3170
_journal_page_last 3176
_journal_paper_doi 10.1021/ic010125k
_journal_volume 40
_journal_year 2001
_chemical_formula_moiety 'C18 H25 B1 Br3 Cl1 Fe1 N6 O1'
_chemical_formula_sum 'C18 H25 B Br3 Cl Fe N6'
_chemical_formula_weight 667.28
_chemical_name_systematic
;
  ?
;
_space_group_IT_number 36
_symmetry_cell_setting orthorhombic
_symmetry_space_group_name_Hall 'C 2c -2c'
_symmetry_space_group_name_H-M 'C c m 21'
_atom_sites_solution_hydrogens geom
_atom_sites_solution_primary direct
_atom_sites_solution_secondary difmap
_audit_conform_dict_location ftp://ftp.iucr.org/cifdics/cif_core.dic
_audit_conform_dict_name cif_core.dic
_audit_conform_dict_version 2.1
_audit_creation_date 2001-01-24T15:29:33-00:00
_audit_creation_method 'WinGX routine CIF_UPDATE'
_cell_angle_alpha 90
_cell_angle_beta 90
_cell_angle_gamma 90
_cell_formula_units_Z 4
_cell_length_a 10.8700(10)
_cell_length_b 14.4620(10)
_cell_length_c 15.7980(10)
_cell_measurement_reflns_used 25
_cell_measurement_temperature 150(2)
_cell_measurement_theta_max 0
_cell_measurement_theta_min 0
_cell_volume 2483.5(3)
_computing_molecular_graphics 'Ortep-3 for Windows (Farrugia, 1997)'
_computing_publication_material 'WinGX publication routines (Farrugia, 1998)'
_computing_structure_refinement 'SHELXL-97 (Sheldrick, 1997)'
_diffrn_ambient_temperature 150(2)
_diffrn_measured_fraction_theta_full 0.995
_diffrn_measured_fraction_theta_max 0.995
_diffrn_radiation_monochromator graphite
_diffrn_radiation_type MoK\a
_diffrn_radiation_wavelength 0.71073
_diffrn_reflns_av_R_equivalents 0
_diffrn_reflns_av_unetI/netI 0.0468
_diffrn_reflns_limit_h_max 13
_diffrn_reflns_limit_h_min 0
_diffrn_reflns_limit_k_max 18
_diffrn_reflns_limit_k_min 0
_diffrn_reflns_limit_l_max 19
_diffrn_reflns_limit_l_min -19
_diffrn_reflns_number 2492
_diffrn_reflns_theta_full 26.47
_diffrn_reflns_theta_max 26.47
_diffrn_reflns_theta_min 2.34
_exptl_absorpt_coefficient_mu 5.559
_exptl_absorpt_correction_T_max 0.3144
_exptl_absorpt_correction_T_min 0.1572
_exptl_absorpt_correction_type refdelf
_exptl_absorpt_process_details
;
  ?
;
_exptl_crystal_colour colourless
_exptl_crystal_density_diffrn 1.785
_exptl_crystal_density_method 'not measured'
_exptl_crystal_description prism
_exptl_crystal_F_000 1312
_exptl_crystal_size_max 0.48
_exptl_crystal_size_mid 0.32
_exptl_crystal_size_min 0.29
_refine_diff_density_max 0.415
_refine_diff_density_min -0.387
_refine_diff_density_rms 0.087
_refine_ls_abs_structure_details 'Flack H D (1983), Acta Cryst. A39, 876-881'
_refine_ls_abs_structure_Flack 0.399(11)
_refine_ls_extinction_coef 0.00026(11)
_refine_ls_extinction_expression Fc^*^=kFc[1+0.001xFc^2^\l^3^/sin(2\q)]^-1/4^
_refine_ls_extinction_method SHELXL
_refine_ls_goodness_of_fit_ref 1.018
_refine_ls_hydrogen_treatment mixed
_refine_ls_matrix_type full
_refine_ls_number_parameters 153
_refine_ls_number_reflns 2492
_refine_ls_number_restraints 1
_refine_ls_restrained_S_all 1.018
_refine_ls_R_factor_all 0.0339
_refine_ls_R_factor_gt 0.0291
_refine_ls_shift/su_max 0.001
_refine_ls_shift/su_mean 0
_refine_ls_structure_factor_coef Fsqd
_refine_ls_weighting_details 'calc w=1/[\s^2^(Fo^2^)+(0.0300P)^2^+0.0000P] where P=(Fo^2^+2Fc^2^)/3'
_refine_ls_weighting_scheme calc
_refine_ls_wR_factor_gt 0.0661
_refine_ls_wR_factor_ref 0.0669
_reflns_number_gt 2184
_reflns_number_total 2492
_reflns_threshold_expression >2sigma(I)
_cod_data_source_file ic010125k_2.cif
_cod_data_source_block new
_cod_original_sg_symbol_H-M 'C m c 21'
_cod_database_code 4319880
_exptl_absorpt_factor_mur 1.612
_exptl_absorpt_correction_t_ave 0.1995

loop_
_symmetry_equiv_pos_as_xyz
'x, y, z'
'-x, -y, z+1/2'
'-x, y, z+1/2'
'x, -y, z'
'x+1/2, y+1/2, z'
'-x+1/2, -y+1/2, z+1/2'
'-x+1/2, y+1/2, z+1/2'
'x+1/2, -y+1/2, z'

loop_
_atom_site_label
_atom_site_type_symbol
_atom_site_fract_x
_atom_site_fract_y
_atom_site_fract_z
_atom_site_U_iso_or_equiv
_atom_site_adp_type
_atom_site_occupancy
_atom_site_symmetry_multiplicity
_atom_site_calc_flag
_atom_site_refinement_flags
_atom_site_disorder_assembly
_atom_site_disorder_group
Fe1 Fe 0.01209(9) 1 -0.29131(6) 0.0228(2) Uani 1 2 d S . .
Br1 Br 0.56134(5) 1 -0.37568(4) 0.03224(17) Uani 1 2 d S . .
Br2 Br -0.02740(4) 0.67671(3) -0.04384(3) 0.04180(14) Uani 1 1 d . . .
Cl1 Cl -0.11941(13) 1 -0.39914(8) 0.0306(4) Uani 1 2 d S . .
N11 N 0.2042(4) 1 -0.3044(3) 0.0265(12) Uani 1 2 d S . .
N17 N 0.2635(4) 1 -0.2262(3) 0.0256(11) Uani 1 2 d S . .
N21 N 0.0202(3) 0.8964(3) -0.1998(2) 0.0257(8) Uani 1 1 d . . .
N28 N 0.1082(3) 0.9126(3) -0.1385(2) 0.0239(8) Uani 1 1 d . . .
C12 C 0.2911(5) 1 -0.3628(4) 0.0218(13) Uani 1 2 d S . .
C15 C 0.4053(5) 1 -0.3233(4) 0.0238(13) Uani 1 2 d S . .
C16 C 0.3845(5) 1 -0.2389(4) 0.0256(14) Uani 1 2 d S . .
H16 H 0.4458 1 -0.196 0.032 Uiso 1 2 calc SR . .
C22 C -0.0355(4) 0.8158(3) -0.1784(3) 0.0279(10) Uani 1 1 d . . .
C26 C 0.0166(4) 0.7839(3) -0.1044(3) 0.0264(10) Uani 1 1 d . . .
C27 C 0.1057(4) 0.8456(3) -0.0804(3) 0.0267(10) Uani 1 1 d . . .
H27 H 0.1564 0.8414 -0.0315 0.033 Uiso 1 1 calc R . .
C13 C 0.2600(6) 1 -0.4565(4) 0.0307(15) Uani 1 2 d S . .
H13 H 0.34 1 -0.4879 0.038 Uiso 1 2 calc SR . .
C14 C 0.1915(5) 1.0875(4) -0.4826(3) 0.0457(14) Uani 1 1 d . . .
H14A H 0.1739 1.0853 -0.5434 0.057 Uiso 1 1 calc R . .
H14B H 0.2425 1.1417 -0.4702 0.057 Uiso 1 1 calc R . .
H14C H 0.1141 1.0918 -0.4511 0.057 Uiso 1 1 calc R . .
C23 C -0.1378(5) 0.7742(4) -0.2293(3) 0.0495(15) Uani 1 1 d . . .
H23 H -0.1607 0.7143 -0.2018 0.062 Uiso 1 1 calc R . .
C25 C -0.2515(5) 0.8368(5) -0.2268(4) 0.0624(19) Uani 1 1 d . . .
H25A H -0.3175 0.8088 -0.2604 0.078 Uiso 1 1 calc R . .
H25B H -0.2306 0.8975 -0.2504 0.078 Uiso 1 1 calc R . .
H25C H -0.2789 0.8441 -0.1681 0.078 Uiso 1 1 calc R . .
C24 C -0.0981(6) 0.7528(4) -0.3184(4) 0.0619(18) Uani 1 1 d . . .
H24A H -0.1673 0.7262 -0.3498 0.077 Uiso 1 1 calc R . .
H24B H -0.0299 0.7084 -0.3172 0.077 Uiso 1 1 calc R . .
H24C H -0.071 0.8098 -0.3463 0.077 Uiso 1 1 calc R . .
B1 B 0.1905(6) 1 -0.1422(4) 0.0260(15) Uani 1 2 d S . .
H1 H 0.2489 1 -0.0933 0.032 Uiso 1 2 calc SR . .

loop_
_atom_site_aniso_label
_atom_site_aniso_U_11
_atom_site_aniso_U_22
_atom_site_aniso_U_33
_atom_site_aniso_U_23
_atom_site_aniso_U_13
_atom_site_aniso_U_12
Fe1 0.0223(5) 0.0247(4) 0.0214(4) 0 -0.0049(3) 0
Br1 0.0208(3) 0.0369(4) 0.0390(3) 0 0.0022(3) 0
Br2 0.0479(3) 0.0318(3) 0.0457(3) 0.0161(3) -0.0040(3) -0.0066(2)
Cl1 0.0266(8) 0.0430(10) 0.0222(7) 0 -0.0074(5) 0
N11 0.019(3) 0.034(3) 0.027(3) 0 -0.0050(19) 0
N17 0.025(3) 0.029(3) 0.023(2) 0 -0.0057(19) 0
N21 0.0280(17) 0.027(2) 0.0224(17) 0.0026(15) -0.0063(14) -0.0060(16)
N28 0.0213(16) 0.025(2) 0.0253(18) 0.0050(15) -0.0054(13) 0.0020(15)
C12 0.019(3) 0.018(3) 0.028(3) 0 -0.001(2) 0
C15 0.016(3) 0.025(4) 0.030(3) 0 0.000(2) 0
C16 0.021(3) 0.029(4) 0.027(3) 0 -0.007(2) 0
C22 0.031(2) 0.022(2) 0.031(2) 0.0039(19) -0.0041(17) -0.004(2)
C26 0.030(2) 0.024(2) 0.025(2) 0.0050(18) 0.0055(17) 0.0015(19)
C27 0.028(2) 0.028(3) 0.0236(19) 0.0031(18) -0.0014(17) 0.0061(19)
C13 0.031(3) 0.043(4) 0.019(3) 0 0.005(2) 0
C14 0.046(3) 0.060(4) 0.031(2) 0.016(3) -0.003(2) 0.000(3)
C23 0.051(3) 0.039(4) 0.059(4) 0.020(3) -0.024(3) -0.028(3)
C25 0.032(3) 0.092(5) 0.063(4) 0.024(3) -0.011(3) -0.021(3)
C24 0.087(5) 0.048(4) 0.051(3) -0.012(3) -0.034(3) -0.004(3)
B1 0.021(3) 0.030(4) 0.027(3) 0 -0.003(3) 0

loop_
_atom_type_symbol
_atom_type_description
_atom_type_scat_dispersion_real
_atom_type_scat_dispersion_imag
_atom_type_scat_source
Fe Fe 0.3463 0.8444 'International Tables Vol C Tables 4.2.6.8 and 6.1.1.4'
Br Br -0.2901 2.4595 'International Tables Vol C Tables 4.2.6.8 and 6.1.1.4'
Cl Cl 0.1484 0.1585 'International Tables Vol C Tables 4.2.6.8 and 6.1.1.4'
N N 0.0061 0.0033 'International Tables Vol C Tables 4.2.6.8 and 6.1.1.4'
C C 0.0033 0.0016 'International Tables Vol C Tables 4.2.6.8 and 6.1.1.4'
B B 0.0013 0.0007 'International Tables Vol C Tables 4.2.6.8 and 6.1.1.4'
H H 0 0 'International Tables Vol C Tables 4.2.6.8 and 6.1.1.4'

loop_
_geom_angle_atom_site_label_1
_geom_angle_atom_site_label_2
_geom_angle_atom_site_label_3
_geom_angle
_geom_angle_site_symmetry_1
_geom_angle_site_symmetry_3
_geom_angle_publ_flag
N21 Fe1 N21 92.0(2) 4_575 . ?
N21 Fe1 N11 91.48(13) 4_575 . ?
N21 Fe1 N11 91.48(13) . . ?
N21 Fe1 Cl1 123.96(10) 4_575 . ?
N21 Fe1 Cl1 123.96(10) . . ?
N11 Fe1 Cl1 124.37(14) . . ?
C12 N11 N17 106.8(5) . . ?
C12 N11 Fe1 141.3(4) . . ?
N17 N11 Fe1 111.9(3) . . ?
C16 N17 N11 108.9(5) . . ?
C16 N17 B1 129.6(5) . . ?
N11 N17 B1 121.5(4) . . ?
C22 N21 N28 106.3(3) . . ?
C22 N21 Fe1 140.5(3) . . ?
N28 N21 Fe1 113.2(3) . . ?
C27 N28 N21 110.2(4) . . ?
C27 N28 B1 129.1(4) . . ?
N21 N28 B1 120.8(4) . . ?
N11 C12 C15 109.0(5) . . ?
N11 C12 C13 121.5(5) . . ?
C15 C12 C13 129.5(5) . . ?
C16 C15 C12 107.0(5) . . ?
C16 C15 Br1 125.6(4) . . ?
C12 C15 Br1 127.4(4) . . ?
N17 C16 C15 108.3(5) . . ?
N21 C22 C26 108.4(4) . . ?
N21 C22 C23 122.9(4) . . ?
C26 C22 C23 128.7(4) . . ?
C27 C26 C22 107.9(4) . . ?
C27 C26 Br2 125.1(3) . . ?
C22 C26 Br2 127.0(3) . . ?
N28 C27 C26 107.3(4) . . ?
C12 C13 C14 111.8(3) . 4_575 ?
C12 C13 C14 111.8(3) . . ?
C14 C13 C14 112.2(6) 4_575 . ?
C22 C23 C24 111.8(5) . . ?
C22 C23 C25 110.3(5) . . ?
C24 C23 C25 112.1(4) . . ?
N17 B1 N28 109.2(3) . . ?
N17 B1 N28 109.2(3) . 4_575 ?
N28 B1 N28 109.3(4) . 4_575 ?

loop_
_geom_bond_atom_site_label_1
_geom_bond_atom_site_label_2
_geom_bond_distance
_geom_bond_site_symmetry_2
_geom_bond_publ_flag
Fe1 N21 2.084(4) 4_575 ?
Fe1 N21 2.084(4) . ?
Fe1 N11 2.099(5) . ?
Fe1 Cl1 2.2238(16) . ?
Br1 C15 1.887(6) . ?
Br2 C26 1.883(4) . ?
N11 C12 1.320(8) . ?
N11 N17 1.392(6) . ?
N17 C16 1.330(7) . ?
N17 B1 1.546(8) . ?
N21 C22 1.356(6) . ?
N21 N28 1.381(5) . ?
N28 C27 1.335(5) . ?
N28 B1 1.550(5) . ?
C12 C15 1.389(8) . ?
C12 C13 1.519(9) . ?
C15 C16 1.353(8) . ?
C22 C26 1.379(6) . ?
C22 C23 1.498(6) . ?
C26 C27 1.370(6) . ?
C13 C14 1.526(7) 4_575 ?
C13 C14 1.526(7) . ?
C23 C24 1.505(8) . ?
C23 C25 1.532(9) . ?
B1 N28 1.550(5) 4_575 ?
